data_2213579
loop_
_publ_author_name
'Poethig, Alexander'
'Ahrens, Sebastian'
'Strassner, Thomas'

_publ_section_title
;
 1,3,5-Tricyclopropyl-1,3,5-triazinane
;
_journal_coeditor_code SK3113
_journal_issue 5
_journal_name_full 'Acta Crystallographica Section E'
_journal_page_first o2398
_journal_page_last o2399
_journal_paper_doi 10.1107/S1600536807015498
_journal_volume 63
_journal_year 2007
_chemical_formula_iupac 'C12 H21 N3'
_chemical_formula_moiety 'C12 H21 N3'
_chemical_formula_sum 'C12 H21 N3'
_chemical_formula_weight 207.32
_chemical_name_common 1,3,5-Tricyclopropyl-1,3,5-triazinane
_chemical_name_systematic
;
1,3,5-tricyclopropyl-1,3,5-triazinane
;
_space_group_IT_number 33
_symmetry_cell_setting orthorhombic
_symmetry_space_group_name_Hall 'P 2c -2n'
_symmetry_space_group_name_H-M 'P n a 21'
_atom_sites_solution_hydrogens geom
_atom_sites_solution_primary direct
_atom_sites_solution_secondary difmap
_audit_creation_method SHELXL-97
_cell_angle_alpha 90
_cell_angle_beta 90
_cell_angle_gamma 90
_cell_formula_units_Z 4
_cell_length_a 8.7050(10)
_cell_length_b 16.2310(10)
_cell_length_c 8.514(2)
_cell_measurement_reflns_used 61
_cell_measurement_temperature 198(2)
_cell_measurement_theta_max 19.351
_cell_measurement_theta_min 4.197
_cell_volume 1203.0(3)
_computing_cell_refinement 'DIRAX/LSQ (Duisenberg, 1992)'
_computing_data_collection 'COLLECT (Nonius, 1998)'
_computing_data_reduction 'EvalCCD (Duisenberg <i>et al.</i>,  2003)'
_computing_molecular_graphics 'ORTEPIII (Burnett & Johnson, 1996)'
_computing_publication_material 'enCIFer (Allen <i>et al.</i>,  2004)'
_computing_structure_refinement 'SHELXL97 (Sheldrick, 1997)'
_computing_structure_solution 'SIR92 (Altomare <i>et al.</i>,  1993)'
_diffrn_ambient_temperature 198(2)
_diffrn_detector_area_resol_mean 9
_diffrn_measured_fraction_theta_full 0.996
_diffrn_measured_fraction_theta_max 0.996
_diffrn_measurement_device_type 'Nonius KappaCCD'
_diffrn_measurement_method CCD
_diffrn_radiation_monochromator graphite
_diffrn_radiation_source 'fine-focus sealed tube'
_diffrn_radiation_type MoK\a
_diffrn_radiation_wavelength 0.71073
_diffrn_reflns_av_R_equivalents 0.0382
_diffrn_reflns_av_sigmaI/netI 0.0231
_diffrn_reflns_limit_h_max 9
_diffrn_reflns_limit_h_min -10
_diffrn_reflns_limit_k_max 19
_diffrn_reflns_limit_k_min -19
_diffrn_reflns_limit_l_max 9
_diffrn_reflns_limit_l_min -10
_diffrn_reflns_number 7497
_diffrn_reflns_theta_full 25.39
_diffrn_reflns_theta_max 25.39
_diffrn_reflns_theta_min 3.57
_exptl_absorpt_coefficient_mu 0.070
_exptl_absorpt_correction_T_max 0.9951
_exptl_absorpt_correction_T_min 0.8393
_exptl_absorpt_correction_type multi-scan
_exptl_absorpt_process_details '(SADABS; Sheldrick, 2003)'
_exptl_crystal_colour colourless
_exptl_crystal_density_diffrn 1.145
_exptl_crystal_density_method 'not measured'
_exptl_crystal_description plate
_exptl_crystal_F_000 456
_exptl_crystal_size_max 0.55
_exptl_crystal_size_mid 0.15
_exptl_crystal_size_min 0.07
_refine_diff_density_max 0.101
_refine_diff_density_min -0.143
_refine_ls_abs_structure_details 'not possible'
_refine_ls_extinction_method none
_refine_ls_goodness_of_fit_ref 1.043
_refine_ls_hydrogen_treatment constr
_refine_ls_matrix_type full
_refine_ls_number_parameters 136
_refine_ls_number_reflns 1191
_refine_ls_number_restraints 1
_refine_ls_restrained_S_all 1.042
_refine_ls_R_factor_all 0.0402
_refine_ls_R_factor_gt 0.0320
_refine_ls_shift/su_max 0.000
_refine_ls_shift/su_mean 0.000
_refine_ls_structure_factor_coef Fsqd
_refine_ls_weighting_details 'calc w=1/[\s^2^(Fo^2^)+(0.0481P)^2^+0.0772P] where P=(Fo^2^+2Fc^2^)/3'
_refine_ls_weighting_scheme calc
_refine_ls_wR_factor_gt 0.0739
_refine_ls_wR_factor_ref 0.0782
_reflns_number_gt 1042
_reflns_number_total 1191
_reflns_threshold_expression I>2\s(I)
_cod_data_source_file sk3113.cif
_cod_data_source_block I
_cod_database_code 2213579
_cod_database_fobs_code 2213579

loop_
_symmetry_equiv_pos_as_xyz
'x, y, z'
'-x, -y, z+1/2'
'-x+1/2, y+1/2, z+1/2'
'x+1/2, -y+1/2, z'

loop_
_atom_site_type_symbol
_atom_site_label
_atom_site_fract_x
_atom_site_fract_y
_atom_site_fract_z
_atom_site_U_iso_or_equiv
_atom_site_adp_type
_atom_site_calc_flag
_atom_site_refinement_flags
_atom_site_occupancy
N N1 0.82155(17) 0.02211(10) 0.50653(19) 0.0287(4) Uani d . 1
N N2 0.75402(17) -0.05661(9) 0.73890(19) 0.0281(4) Uani d . 1
N N3 0.71919(17) 0.08968(8) 0.73811(18) 0.0274(4) Uani d . 1
C C1 0.8227(2) 0.09588(12) 0.6022(2) 0.0322(5) Uani d . 1
C C2 0.7634(2) 0.01857(12) 0.8333(3) 0.0316(5) Uani d . 1
C C3 0.8573(2) -0.04895(12) 0.6031(2) 0.0316(5) Uani d . 1
C C4 0.6821(2) 0.01260(11) 0.4169(2) 0.0286(4) Uani d . 1
C C5 0.6958(2) -0.03324(12) 0.2646(3) 0.0361(5) Uani d . 1
C C6 0.6747(2) 0.05862(12) 0.2644(2) 0.0358(5) Uani d . 1
C C7 0.7263(2) 0.16415(12) 0.8308(2) 0.0340(5) Uani d . 1
C C8 0.6263(3) 0.23424(12) 0.7814(3) 0.0437(5) Uani d . 1
C C9 0.5894(3) 0.18672(12) 0.9278(2) 0.0401(5) Uani d . 1
C C10 0.7969(2) -0.12719(13) 0.8325(2) 0.0369(5) Uani d . 1
C C11 0.6753(3) -0.16634(12) 0.9316(3) 0.0426(6) Uani d . 1
C C12 0.7319(3) -0.20850(12) 0.7855(3) 0.0484(6) Uani d . 1
H H1A 0.6943 0.0140 0.9252 0.038 Uiso calc R 1
H H1B 0.8697 0.0259 0.8723 0.038 Uiso calc R 1
H H5A 0.8290 0.1789 0.8752 0.041 Uiso calc R 1
H H6A 0.9037 -0.1275 0.8759 0.044 Uiso calc R 1
H H7A 0.7915 0.1435 0.5369 0.039 Uiso calc R 1
H H7B 0.9286 0.1061 0.6399 0.039 Uiso calc R 1
H H8A 0.7641 0.0931 0.2351 0.043 Uiso calc R 1
H H8B 0.5738 0.0806 0.2310 0.043 Uiso calc R 1
H H9A 0.9645 -0.0444 0.6408 0.038 Uiso calc R 1
H H9B 0.8496 -0.0994 0.5382 0.038 Uiso calc R 1
H H10A 0.5841 0.0062 0.4769 0.034 Uiso calc R 1
H H11A 0.6078 0.2140 1.0301 0.048 Uiso calc R 1
H H11B 0.4996 0.1493 0.9253 0.048 Uiso calc R 1
H H12A 0.5711 -0.1418 0.9293 0.051 Uiso calc R 1
H H12B 0.7064 -0.1897 1.0342 0.051 Uiso calc R 1
H H13A 0.6077 -0.0677 0.2314 0.043 Uiso calc R 1
H H13B 0.7980 -0.0552 0.2355 0.043 Uiso calc R 1
H H14A 0.5592 0.2260 0.6888 0.052 Uiso calc R 1
H H14B 0.6673 0.2908 0.7936 0.052 Uiso calc R 1
H H15A 0.7976 -0.2578 0.7984 0.058 Uiso calc R 1
H H15B 0.6624 -0.2100 0.6935 0.058 Uiso calc R 1

loop_
_atom_site_aniso_label
_atom_site_aniso_U_11
_atom_site_aniso_U_22
_atom_site_aniso_U_33
_atom_site_aniso_U_12
_atom_site_aniso_U_13
_atom_site_aniso_U_23
N1 0.0276(8) 0.0309(8) 0.0276(9) -0.0001(7) 0.0019(8) 0.0004(7)
N2 0.0333(8) 0.0270(8) 0.0240(8) 0.0036(6) -0.0011(7) 0.0007(8)
N3 0.0315(8) 0.0250(8) 0.0255(8) -0.0033(6) -0.0005(7) -0.0019(7)
C1 0.0328(10) 0.0338(11) 0.0301(11) -0.0065(8) 0.0027(9) 0.0011(9)
C2 0.0328(10) 0.0346(11) 0.0275(10) -0.0002(8) -0.0024(9) 0.0007(9)
C3 0.0290(9) 0.0352(11) 0.0306(10) 0.0074(8) 0.0011(9) -0.0005(9)
C4 0.0287(10) 0.0325(10) 0.0247(10) -0.0002(8) 0.0031(8) -0.0011(8)
C5 0.0434(11) 0.0348(10) 0.0302(11) -0.0016(8) 0.0035(10) -0.0012(9)
C6 0.0429(11) 0.0359(11) 0.0287(11) 0.0041(8) 0.0016(9) 0.0024(9)
C7 0.0386(11) 0.0294(11) 0.0342(12) -0.0070(8) -0.0025(10) -0.0055(9)
C8 0.0632(14) 0.0278(10) 0.0402(11) 0.0000(9) 0.0016(11) -0.0046(9)
C9 0.0531(13) 0.0340(10) 0.0331(10) -0.0046(9) 0.0042(10) -0.0074(9)
C10 0.0416(11) 0.0361(11) 0.0330(11) 0.0109(9) -0.0036(10) 0.0048(9)
C11 0.0639(14) 0.0332(11) 0.0309(11) 0.0101(10) 0.0022(11) 0.0091(9)
C12 0.0779(16) 0.0304(11) 0.0370(11) 0.0086(10) 0.0002(12) 0.0013(11)

loop_
_atom_type_symbol
_atom_type_description
_atom_type_scat_dispersion_real
_atom_type_scat_dispersion_imag
_atom_type_scat_source
C C 0.0033 0.0000 'International Tables Vol C Tables 4.2.6.8 and 6.1.1.4'
H H 0.0000 0.0000 'International Tables Vol C Tables 4.2.6.8 and 6.1.1.4'
N N 0.0061 0.0000 'International Tables Vol C Tables 4.2.6.8 and 6.1.1.4'

loop_
_geom_angle_atom_site_label_1
_geom_angle_atom_site_label_2
_geom_angle_atom_site_label_3
_geom_angle
_geom_angle_publ_flag
N1 C1 N3 112.45(14) yes
N1 C3 N2 112.47(15) yes
N1 C4 C5 116.36(16) yes
N1 C4 C6 116.18(16) yes
N1 C1 H7A 109.1 ?
N1 C1 H7B 109.1 ?
N2 C2 H1A 109.7 ?
N2 C2 H1B 109.7 ?
N2 C10 C12 117.10(18) ?
N2 C10 C11 117.71(17) ?
N2 C10 H6A 116.6 ?
N3 C2 N2 109.81(16) yes
N3 C7 C8 117.28(17) yes
N3 C7 C9 118.19(16) yes
N3 C2 H1A 109.7 ?
N3 C2 H1B 109.7 ?
N3 C7 H5A 116.4 ?
N3 C1 H7A 109.1 ?
N3 C1 H7B 109.1 ?
C1 N1 C3 109.71(15) ?
C2 N2 C3 109.10(15) yes
C2 N3 C1 109.20(15) yes
C4 N1 C1 113.08(14) yes
C4 N1 C3 113.30(14) ?
C4 C6 H8B 117.8 ?
C4 C6 C5 59.95(12) yes
C4 C6 H8A 117.8 ?
C5 C6 H8B 117.8 ?
C5 C6 H8A 117.8 ?
C6 C4 C5 60.12(13) yes
C7 N3 C2 110.26(15) ?
C7 N3 C1 110.27(14) ?
C8 C7 C9 60.30(14) yes
C8 C7 H5A 116.4 ?
C9 C7 H5A 116.4 ?
C10 N2 C2 110.09(16) ?
C10 N2 C3 110.07(14) ?
C11 C10 H6A 116.6 ?
C12 C10 C11 60.42(14) ?
C12 C10 H6A 116.6 ?
H7A C1 H7B 107.8 ?
H8A C6 H8B 114.9 ?
N1 C3 H9A 109.1 ?
N2 C3 H9A 109.1 ?
N1 C3 H9B 109.1 ?
N2 C3 H9B 109.1 ?
H9A C3 H9B 107.8 ?
N1 C4 H10A 117.3 ?
C6 C4 H10A 117.3 ?
C5 C4 H10A 117.3 ?
C7 C9 C8 59.76(14) ?
C7 C9 H11A 117.8 ?
C8 C9 H11A 117.8 ?
C7 C9 H11B 117.8 ?
C8 C9 H11B 117.8 ?
H11A C9 H11B 114.9 ?
C10 C11 C12 59.63(14) yes
C10 C11 H12A 117.8 ?
C12 C11 H12A 117.8 ?
C10 C11 H12B 117.8 ?
C12 C11 H12B 117.8 ?
H12A C11 H12B 114.9 ?
C4 C5 C6 59.93(13) ?
C4 C5 H13A 117.8 ?
C6 C5 H13A 117.8 ?
C4 C5 H13B 117.8 ?
C6 C5 H13B 117.8 ?
H13A C5 H13B 114.9 ?
C7 C8 C9 59.94(14) ?
C7 C8 H14A 117.8 ?
C9 C8 H14A 117.8 ?
C7 C8 H14B 117.8 ?
C9 C8 H14B 117.8 ?
H14A C8 H14B 114.9 ?
C10 C12 C11 59.95(14) ?
C10 C12 H15A 117.8 ?
C11 C12 H15A 117.8 ?
C10 C12 H15B 117.8 ?
C11 C12 H15B 117.8 ?
H1A C2 H1B 108.2 ?
H15A C12 H15B 114.9 ?

loop_
_geom_bond_atom_site_label_1
_geom_bond_atom_site_label_2
_geom_bond_distance
_geom_bond_publ_flag
N1 C1 1.448(2) yes
N1 C3 1.450(2) yes
N1 C4 1.442(2) yes
N2 C2 1.464(2) yes
N2 C3 1.470(2) yes
N2 C10 1.445(2) yes
N3 C1 1.470(2) yes
N3 C2 1.462(2) yes
N3 C7 1.445(2) yes
C1 H7A 0.9900 ?
C1 H7B 0.9900 ?
C2 H1A 0.9900 ?
C2 H1B 0.9900 ?
C3 H9A 0.9900 ?
C3 H9B 0.9900 ?
C4 C5 1.500(3) yes
C4 H10A 1.0000 ?
C5 H13A 0.9900 ?
C5 H13B 0.9900 ?
C6 C4 1.499(3) yes
C6 C5 1.502(3) yes
C6 H8A 0.9900 ?
C6 H8B 0.9900 ?
C7 C8 1.493(3) ?
C7 C9 1.496(3) ?
C7 H5A 1.0000 ?
C8 H14A 0.9900 ?
C8 H14B 0.9900 ?
C9 C8 1.501(3) ?
C9 H11A 0.9900 ?
C9 H11B 0.9900 ?
C10 C12 1.491(3) ?
C10 C11 1.496(3) ?
C10 H6A 1.0000 ?
C11 C12 1.503(3) ?
C11 H12A 0.9900 ?
C11 H12B 0.9900 ?
C12 H15A 0.9900 ?
C12 H15B 0.9900 ?

loop_
_geom_torsion_atom_site_label_1
_geom_torsion_atom_site_label_2
_geom_torsion_atom_site_label_3
_geom_torsion_atom_site_label_4
_geom_torsion
_geom_torsion_publ_flag
C7 N3 C2 N2 179.30(15) ?
C1 N3 C2 N2 -59.40(18) ?
C10 N2 C2 N3 -179.73(15) ?
C3 N2 C2 N3 59.38(18) ?
C2 N3 C7 C8 -154.53(17) ?
C1 N3 C7 C8 84.8(2) ?
C2 N3 C7 C9 -85.4(2) ?
C1 N3 C7 C9 153.95(17) ?
C2 N2 C10 C12 153.83(18) ?
C3 N2 C10 C12 -85.9(2) ?
C1 N1 C4 C6 83.23(19) yes
C2 N2 C10 C11 84.8(2) yes
C2 N3 C1 N1 57.84(19) yes
C3 N2 C10 C11 -154.92(18) ?
C4 N1 C1 N3 72.45(19) yes
C3 N1 C1 N3 -55.09(19) ?
C7 N3 C1 N1 179.13(15) ?
C4 N1 C3 N2 -72.3(2) ?
C1 N1 C3 N2 55.15(19) ?
C10 N2 C3 N1 -178.74(16) ?
C2 N2 C3 N1 -57.84(19) ?
C3 N1 C4 C6 -151.14(16) ?
C1 N1 C4 C5 151.15(16) ?
C3 N1 C4 C5 -83.2(2) ?
C5 C6 C4 N1 106.75(18) ?
N3 C7 C9 C8 -107.0(2) ?
N2 C10 C11 C12 107.1(2) ?
N1 C4 C5 C6 -106.44(18) ?
N3 C7 C8 C9 108.53(19) ?
N2 C10 C12 C11 -108.1(2) ?

loop_
_cod_related_entry_id
_cod_related_entry_database
_cod_related_entry_code
1 ChemSpider 16410343
